data_4314326
loop_
_publ_author_name
'Umakoshi, Keisuke'
'Yamauchi, Yoko'
'Nakamiya, Keiko'
'Kojima, Takashi'
'Yamasaki, Mikio'
'Kawano, Hiroyuki'
'Onishi, Masayoshi'

_publ_section_title
;
 Pyrazolato-Bridged Polynuclear Palladium and Platinum Complexes.
 Synthesis, Structure, and Reactivity
;
_journal_coden_ASTM INOCAJ
_journal_issue 20
_journal_name_full 'Inorganic Chemistry'
_journal_page_first 6584
_journal_page_last 6584
_journal_paper_doi 10.1021/ic030215k
_journal_volume 42
_journal_year 2003
_chemical_formula_moiety 'C24 H24 Ag4 N16 Pt2 '
_chemical_formula_sum 'C24 H24 Ag4 N16 Pt2'
_chemical_formula_weight 1358.21
_space_group_IT_number 2
_symmetry_cell_setting triclinic
_symmetry_Int_Tables_number 2
_symmetry_space_group_name_Hall '-P 1'
_symmetry_space_group_name_H-M 'P -1'
_cell_angle_alpha 96.084(3)
_cell_angle_beta 105.806(1)
_cell_angle_gamma 113.7264(8)
_cell_formula_units_Z 2
_cell_length_a 12.4172(7)
_cell_length_b 12.5091(9)
_cell_length_c 13.921(1)
_cell_measurement_reflns_used 9463
_cell_measurement_temperature 295.2
_cell_measurement_theta_max 27.5
_cell_measurement_theta_min 3.0
_cell_volume 1846.8(2)
_computing_cell_refinement D*TREK
_computing_data_collection D*TREK
_computing_data_reduction 'teXsan Ver. 1.11'
_computing_publication_material 'teXsan Ver. 1.11'
_computing_structure_refinement 'teXsan Ver. 1.10'
_computing_structure_solution 'DIRDIF94 (PATTY)'
_diffrn_measured_fraction_theta_full 0.9234
_diffrn_measured_fraction_theta_max 0.9234
_diffrn_measurement_device_type 'Quantum CCD/Rigaku AFC7'
_diffrn_measurement_method \w
_diffrn_radiation_type 'Mo K\a'
_diffrn_radiation_wavelength 0.71069
_diffrn_reflns_av_R_equivalents 0.034
_diffrn_reflns_limit_h_max 15
_diffrn_reflns_limit_h_min -12
_diffrn_reflns_limit_k_max 16
_diffrn_reflns_limit_k_min -16
_diffrn_reflns_limit_l_max 17
_diffrn_reflns_limit_l_min -17
_diffrn_reflns_number 15728
_diffrn_reflns_theta_full 27.52
_diffrn_reflns_theta_max 27.52
_exptl_absorpt_coefficient_mu 9.629
_exptl_absorpt_correction_T_max 0.382
_exptl_absorpt_correction_T_min 0.136
_exptl_absorpt_correction_type multi-scan
_exptl_absorpt_process_details '(Jacobson, 1998)'
_exptl_crystal_colour colorless
_exptl_crystal_density_diffrn 2.442
_exptl_crystal_density_method 'not measured'
_exptl_crystal_description block
_exptl_crystal_size_max 0.500
_exptl_crystal_size_mid 0.250
_exptl_crystal_size_min 0.100
_refine_diff_density_max 1.78
_refine_diff_density_min -2.09
_refine_ls_extinction_method none
_refine_ls_goodness_of_fit_ref 1.660
_refine_ls_hydrogen_treatment 'H atoms riding with U(H) = 1.2Ueq(C)'
_refine_ls_number_parameters 415
_refine_ls_number_reflns 7838
_refine_ls_R_factor_gt 0.0434
_refine_ls_shift/su_max 0.0003
_refine_ls_structure_factor_coef Fsqd
_refine_ls_weighting_details 'w = 1/[\s^2^(Fo^2^) + (0.05000(Max(Fo^2^,0) + 2Fc^2^)/3)^2^]'
_refine_ls_weighting_scheme calc
_refine_ls_wR_factor_ref 0.1243
_reflns_number_gt 6781
_reflns_number_total 7838
_reflns_threshold_expression F^2^>2.0\s(F^2^)
_cod_data_source_file ic030215k_1.cif
_cod_data_source_block (Pt2Ag4(pz)8)
_cod_original_sg_symbol_H-M 'P -1 '
_cod_original_formula_sum 'C24 H24 Ag4 N16 Pt2 '
_cod_database_code 4314326

loop_
_symmetry_equiv_pos_as_xyz
x,y,z
-x,-y,-z

loop_
_atom_site_label
_atom_site_type_symbol
_atom_site_fract_x
_atom_site_fract_y
_atom_site_fract_z
_atom_site_U_iso_or_equiv
_atom_site_adp_type
_atom_site_occupancy
_atom_site_calc_flag
_atom_site_refinement_flags
_atom_site_disorder_assembly
_atom_site_disorder_group
Pt1 Pt 0.10223(3) 0.17906(2) 0.42291(2) 0.03271(8) Uani 1.00 d . . .
Pt2 Pt 0.10225(2) 0.40606(2) 0.13326(2) 0.03129(7) Uani 1.00 d . . .
Ag1 Ag 0.09774(6) 0.45329(5) 0.38705(4) 0.0429(2) Uani 1.00 d . . .
Ag2 Ag -0.12168(6) 0.19221(6) 0.20786(5) 0.0478(2) Uani 1.00 d . . .
Ag3 Ag 0.10649(6) 0.13465(5) 0.16777(4) 0.0437(2) Uani 1.00 d . . .
Ag4 Ag 0.32333(6) 0.38351(5) 0.34086(4) 0.0409(1) Uani 1.00 d . . .
N11 N 0.2231(6) 0.3349(5) 0.5285(4) 0.034(1) Uani 1.00 d . . .
N12 N 0.2208(6) 0.4405(5) 0.5168(5) 0.039(2) Uani 1.00 d . . .
N21 N -0.0433(7) 0.2033(5) 0.4370(5) 0.040(2) Uani 1.00 d . . .
N22 N -0.1340(7) 0.1982(6) 0.3548(5) 0.048(2) Uani 1.00 d . . .
N31 N -0.0166(6) 0.0237(5) 0.3189(4) 0.035(1) Uani 1.00 d . . .
N32 N -0.0196(7) 0.0045(5) 0.2199(5) 0.043(2) Uani 1.00 d . . .
N41 N 0.2487(6) 0.1523(5) 0.4096(5) 0.039(2) Uani 1.00 d . . .
N42 N 0.3290(6) 0.2234(5) 0.3696(5) 0.041(2) Uani 1.00 d . . .
N51 N -0.0248(6) 0.4520(5) 0.1643(4) 0.037(2) Uani 1.00 d . . .
N52 N -0.0247(7) 0.4770(6) 0.2625(5) 0.043(2) Uani 1.00 d . . .
N61 N -0.0370(6) 0.2598(6) 0.0291(4) 0.039(2) Uani 1.00 d . . .
N62 N -0.1282(7) 0.1764(6) 0.0547(5) 0.048(2) Uani 1.00 d . . .
N71 N 0.2302(6) 0.3628(5) 0.1005(4) 0.037(2) Uani 1.00 d . . .
N72 N 0.2331(7) 0.2574(5) 0.1108(5) 0.040(2) Uani 1.00 d . . .
N81 N 0.2421(6) 0.5549(5) 0.2368(4) 0.036(1) Uani 1.00 d . . .
N82 N 0.3308(6) 0.5475(5) 0.3151(5) 0.039(2) Uani 1.00 d . . .
C13 C 0.3171(9) 0.5280(8) 0.5961(7) 0.056(2) Uani 1.00 d . . .
C14 C 0.3803(8) 0.4802(8) 0.6603(6) 0.050(2) Uani 1.00 d . . .
C15 C 0.3153(8) 0.3569(8) 0.6131(6) 0.048(2) Uani 1.00 d . . .
C23 C -0.2164(9) 0.2208(9) 0.3917(8) 0.058(3) Uani 1.00 d . . .
C24 C -0.175(1) 0.2426(9) 0.4974(9) 0.065(3) Uani 1.00 d . . .
C25 C -0.0654(9) 0.2311(7) 0.5220(6) 0.049(2) Uani 1.00 d . . .
C33 C -0.1087(9) -0.1065(7) 0.1708(6) 0.051(2) Uani 1.00 d . . .
C34 C -0.1643(10) -0.1621(8) 0.2358(7) 0.058(2) Uani 1.00 d . . .
C35 C -0.1034(9) -0.0763(7) 0.3294(7) 0.049(2) Uani 1.00 d . . .
C43 C 0.4041(9) 0.1771(8) 0.3617(7) 0.054(2) Uani 1.00 d . . .
C44 C 0.3729(10) 0.0709(8) 0.3945(9) 0.059(3) Uani 1.00 d . . .
C45 C 0.2748(10) 0.0607(7) 0.4238(8) 0.057(3) Uani 1.00 d . . .
C53 C -0.1165(10) 0.5040(8) 0.2578(7) 0.055(3) Uani 1.00 d . . .
C54 C -0.179(1) 0.5001(10) 0.1582(8) 0.062(3) Uani 1.00 d . . .
C55 C -0.1160(8) 0.4663(8) 0.1018(6) 0.047(2) Uani 1.00 d . . .
C63 C -0.2048(9) 0.0890(7) -0.0306(7) 0.055(2) Uani 1.00 d . . .
C64 C -0.162(1) 0.1148(9) -0.1113(7) 0.061(3) Uani 1.00 d . . .
C65 C -0.0608(9) 0.2225(8) -0.0726(6) 0.049(2) Uani 1.00 d . . .
C73 C 0.3334(8) 0.2611(7) 0.0930(6) 0.046(2) Uani 1.00 d . . .
C74 C 0.3935(9) 0.3678(9) 0.0678(7) 0.053(2) Uani 1.00 d . . .
C75 C 0.3272(8) 0.4290(7) 0.0746(6) 0.046(2) Uani 1.00 d . . .
C83 C 0.4083(8) 0.6617(7) 0.3751(6) 0.047(2) Uani 1.00 d . . .
C84 C 0.3657(10) 0.7391(7) 0.3332(8) 0.057(3) Uani 1.00 d . . .
C85 C 0.2637(9) 0.6690(7) 0.2483(7) 0.051(2) Uani 1.00 d . . .
H13 H 0.3383 0.6122 0.6061 0.0672 Uiso 1.00 calc . . .
H14 H 0.4526 0.5221 0.7220 0.0598 Uiso 1.00 calc . . .
H15 H 0.3349 0.2957 0.6385 0.0574 Uiso 1.00 calc . . .
H23 H -0.2922 0.2208 0.3493 0.0702 Uiso 1.00 calc . . .
H24 H -0.2123 0.2622 0.5435 0.0773 Uiso 1.00 calc . . .
H25 H -0.0131 0.2413 0.5906 0.0593 Uiso 1.00 calc . . .
H33 H -0.1311 -0.1425 0.1001 0.0607 Uiso 1.00 calc . . .
H34 H -0.2305 -0.2417 0.2203 0.0684 Uiso 1.00 calc . . .
H35 H -0.1195 -0.0869 0.3919 0.0592 Uiso 1.00 calc . . .
H43 H 0.4723 0.2116 0.3369 0.0659 Uiso 1.00 calc . . .
H44 H 0.4112 0.0186 0.3960 0.0697 Uiso 1.00 calc . . .
H45 H 0.2317 -0.0020 0.4524 0.0688 Uiso 1.00 calc . . .
H53 H -0.1377 0.5236 0.3160 0.0654 Uiso 1.00 calc . . .
H54 H -0.2507 0.5161 0.1332 0.0745 Uiso 1.00 calc . . .
H55 H -0.1353 0.4553 0.0295 0.0569 Uiso 1.00 calc . . .
H63 H -0.2786 0.0191 -0.0356 0.0662 Uiso 1.00 calc . . .
H64 H -0.1972 0.0656 -0.1796 0.0714 Uiso 1.00 calc . . .
H65 H -0.0125 0.2662 -0.1110 0.0613 Uiso 1.00 calc . . .
H73 H 0.3600 0.1997 0.0964 0.0550 Uiso 1.00 calc . . .
H74 H 0.4674 0.3924 0.0501 0.0630 Uiso 1.00 calc . . .
H75 H 0.3470 0.5080 0.0639 0.0565 Uiso 1.00 calc . . .
H83 H 0.4799 0.6842 0.4357 0.0565 Uiso 1.00 calc . . .
H84 H 0.4018 0.8243 0.3588 0.0678 Uiso 1.00 calc . . .
H85 H 0.2138 0.6975 0.2033 0.0621 Uiso 1.00 calc . . .

loop_
_atom_site_aniso_label
_atom_site_aniso_U_11
_atom_site_aniso_U_22
_atom_site_aniso_U_33
_atom_site_aniso_U_12
_atom_site_aniso_U_13
_atom_site_aniso_U_23
Pt1 0.0397(2) 0.0300(1) 0.0260(1) 0.0133(1) 0.0108(1) 0.0080(1)
Pt2 0.0337(2) 0.0349(1) 0.0252(1) 0.0154(1) 0.0092(1) 0.0090(1)
Ag1 0.0483(3) 0.0460(3) 0.0342(3) 0.0210(3) 0.0127(2) 0.0137(2)
Ag2 0.0525(4) 0.0494(3) 0.0403(3) 0.0207(3) 0.0166(3) 0.0135(3)
Ag3 0.0501(4) 0.0440(3) 0.0370(3) 0.0185(3) 0.0178(3) 0.0127(2)
Ag4 0.0479(3) 0.0398(3) 0.0362(3) 0.0210(3) 0.0131(2) 0.0121(2)
N11 0.036(3) 0.033(3) 0.027(3) 0.012(2) 0.008(2) 0.005(2)
N12 0.047(4) 0.032(3) 0.035(3) 0.016(3) 0.012(3) 0.005(2)
N21 0.048(4) 0.036(3) 0.034(3) 0.014(3) 0.018(3) 0.009(2)
N22 0.045(4) 0.054(4) 0.043(3) 0.022(3) 0.013(3) 0.011(3)
N31 0.036(3) 0.034(3) 0.030(3) 0.013(2) 0.010(2) 0.007(2)
N32 0.052(4) 0.037(3) 0.032(3) 0.013(3) 0.016(3) 0.003(2)
N41 0.045(4) 0.034(3) 0.036(3) 0.019(3) 0.009(3) 0.009(2)
N42 0.038(3) 0.039(3) 0.044(3) 0.015(3) 0.016(3) 0.010(3)
N51 0.044(4) 0.040(3) 0.029(3) 0.020(3) 0.013(3) 0.009(2)
N52 0.053(4) 0.052(3) 0.035(3) 0.029(3) 0.021(3) 0.014(3)
N61 0.040(4) 0.050(3) 0.025(3) 0.019(3) 0.009(2) 0.006(3)
N62 0.042(4) 0.043(3) 0.042(3) 0.007(3) 0.010(3) 0.008(3)
N71 0.042(4) 0.039(3) 0.030(3) 0.017(3) 0.014(3) 0.009(2)
N72 0.050(4) 0.039(3) 0.035(3) 0.023(3) 0.016(3) 0.008(2)
N81 0.037(3) 0.036(3) 0.031(3) 0.015(3) 0.010(3) 0.011(2)
N82 0.037(3) 0.037(3) 0.038(3) 0.016(3) 0.007(3) 0.003(2)
C13 0.055(5) 0.046(4) 0.057(5) 0.015(4) 0.020(4) 0.003(4)
C14 0.036(4) 0.063(5) 0.032(4) 0.015(4) 0.002(3) -0.008(3)
C15 0.051(5) 0.057(5) 0.041(4) 0.030(4) 0.013(4) 0.018(4)
C23 0.054(6) 0.064(5) 0.066(6) 0.034(5) 0.027(5) 0.015(5)
C24 0.085(8) 0.059(5) 0.074(6) 0.039(5) 0.050(6) 0.017(5)
C25 0.068(6) 0.041(4) 0.039(4) 0.021(4) 0.026(4) 0.006(3)
C33 0.051(5) 0.047(4) 0.041(4) 0.013(4) 0.013(4) -0.004(3)
C34 0.061(6) 0.042(4) 0.054(5) 0.011(4) 0.018(4) 0.002(4)
C35 0.057(5) 0.035(4) 0.047(4) 0.011(4) 0.022(4) 0.011(3)
C43 0.050(5) 0.049(4) 0.059(5) 0.023(4) 0.015(4) 0.001(4)
C44 0.061(6) 0.038(4) 0.078(6) 0.029(4) 0.013(5) 0.007(4)
C45 0.065(6) 0.040(4) 0.071(6) 0.028(4) 0.021(5) 0.017(4)
C53 0.058(6) 0.058(5) 0.054(5) 0.031(4) 0.022(4) 0.008(4)
C54 0.060(6) 0.076(6) 0.067(6) 0.044(5) 0.023(5) 0.020(5)
C55 0.047(5) 0.066(5) 0.036(4) 0.033(4) 0.011(3) 0.016(4)
C63 0.055(5) 0.044(4) 0.044(4) 0.010(4) 0.006(4) 0.001(3)
C64 0.063(6) 0.065(5) 0.044(4) 0.035(5) 0.001(4) -0.008(4)
C65 0.057(5) 0.061(5) 0.029(3) 0.031(4) 0.010(3) 0.000(3)
C73 0.042(4) 0.047(4) 0.051(4) 0.025(4) 0.015(4) 0.000(3)
C74 0.046(5) 0.064(5) 0.047(4) 0.023(4) 0.021(4) 0.003(4)
C75 0.042(4) 0.051(4) 0.043(4) 0.015(4) 0.018(4) 0.013(3)
C83 0.044(4) 0.040(4) 0.049(4) 0.016(3) 0.011(4) 0.000(3)
C84 0.063(6) 0.036(4) 0.074(6) 0.025(4) 0.026(5) 0.007(4)
C85 0.053(5) 0.033(3) 0.060(5) 0.019(4) 0.014(4) 0.009(4)

loop_
_atom_type_symbol
_atom_type_description
_atom_type_scat_dispersion_real
_atom_type_scat_dispersion_imag
_atom_type_scat_source
C C 0.003 0.002
;International Tables for Crystallography
(1992, Vol. C, Tables 4.2.6.8 and 6.1.1.1)
;
H H 0.000 0.000
;International Tables for Crystallography
(1992, Vol. C, Table 6.1.1.2)
;
N N 0.006 0.003
;International Tables for Crystallography
(1992, Vol. C, Tables 4.2.6.8 and 6.1.1.1)
;
Pt Pt -1.703 8.390
;International Tables for Crystallography
(1992, Vol. C, Tables 4.2.6.8 and 6.1.1.1)
;
Ag Ag -0.897 1.101
;International Tables for Crystallography
(1992, Vol. C, Tables 4.2.6.8 and 6.1.1.1)
;

loop_
_geom_angle_atom_site_label_1
_geom_angle_atom_site_label_2
_geom_angle_atom_site_label_3
_geom_angle
_geom_angle_site_symmetry_1
_geom_angle_site_symmetry_2
_geom_angle_site_symmetry_3
_geom_angle_publ_flag
N11 PT1 N21 90.6(2) . . . yes
N11 PT1 N31 179.4(2) . . . yes
N11 PT1 N41 89.7(2) . . . yes
N21 PT1 N31 89.8(2) . . . yes
N21 PT1 N41 179.1(2) . . . yes
N31 PT1 N41 89.8(2) . . . yes
N51 PT2 N61 89.4(3) . . . yes
N51 PT2 N71 178.8(2) . . . yes
N51 PT2 N81 90.3(2) . . . yes
N61 PT2 N71 90.9(3) . . . yes
N61 PT2 N81 179.2(2) . . . yes
N71 PT2 N81 89.3(2) . . . yes
N12 AG1 N52 176.1(2) . . . yes
N22 AG2 N62 174.5(3) . . . yes
N32 AG3 N72 176.9(2) . . . yes
N42 AG4 N82 176.1(2) . . . yes
PT1 N11 N12 121.4(5) . . . yes
PT1 N11 C15 130.0(5) . . . no
N12 N11 C15 108.5(6) . . . no
AG1 N12 N11 122.7(4) . . . yes
AG1 N12 C13 130.0(6) . . . no
N11 N12 C13 107.0(7) . . . no
PT1 N21 N22 121.7(5) . . . yes
PT1 N21 C25 128.9(6) . . . no
N22 N21 C25 109.3(7) . . . no
AG2 N22 N21 123.3(5) . . . yes
AG2 N22 C23 129.0(6) . . . no
N21 N22 C23 106.6(7) . . . no
PT1 N31 N32 122.4(5) . . . yes
PT1 N31 C35 129.5(5) . . . no
N32 N31 C35 108.1(6) . . . no
AG3 N32 N31 122.1(5) . . . yes
AG3 N32 C33 130.3(5) . . . no
N31 N32 C33 107.5(6) . . . no
PT1 N41 N42 121.7(5) . . . yes
PT1 N41 C45 129.6(6) . . . no
N42 N41 C45 108.1(7) . . . no
AG4 N42 N41 120.0(5) . . . yes
AG4 N42 C43 132.5(6) . . . no
N41 N42 C43 107.4(7) . . . no
PT2 N51 N52 121.9(5) . . . yes
PT2 N51 C55 129.8(5) . . . no
N52 N51 C55 108.3(6) . . . no
AG1 N52 N51 121.5(5) . . . yes
AG1 N52 C53 130.7(6) . . . no
N51 N52 C53 107.5(7) . . . no
PT2 N61 N62 121.7(5) . . . yes
PT2 N61 C65 130.3(6) . . . no
N62 N61 C65 108.0(7) . . . no
AG2 N62 N61 120.9(5) . . . yes
AG2 N62 C63 131.7(6) . . . no
N61 N62 C63 107.1(7) . . . no
PT2 N71 N72 121.9(5) . . . yes
PT2 N71 C75 129.1(5) . . . no
N72 N71 C75 108.8(6) . . . no
AG3 N72 N71 120.6(5) . . . yes
AG3 N72 C73 131.6(5) . . . no
N71 N72 C73 107.2(6) . . . no
PT2 N81 N82 120.8(4) . . . yes
PT2 N81 C85 130.5(6) . . . no
N82 N81 C85 108.5(6) . . . no
AG4 N82 N81 122.8(4) . . . yes
AG4 N82 C83 129.5(5) . . . no
N81 N82 C83 107.1(6) . . . no
N12 C13 C14 110.7(7) . . . no
C13 C14 C15 103.1(7) . . . no
N11 C15 C14 110.7(7) . . . no
N22 C23 C24 109.7(9) . . . no
C23 C24 C25 104.3(8) . . . no
N21 C25 C24 110.2(8) . . . no
N32 C33 C34 110.7(7) . . . no
C33 C34 C35 104.4(7) . . . no
N31 C35 C34 109.2(7) . . . no
N42 C43 C44 111.1(8) . . . no
C43 C44 C45 102.8(8) . . . no
N41 C45 C44 110.6(8) . . . no
N52 C53 C54 111.4(8) . . . no
C53 C54 C55 103.2(8) . . . no
N51 C55 C54 109.5(7) . . . no
N62 C63 C64 109.8(8) . . . no
C63 C64 C65 105.5(8) . . . no
N61 C65 C64 109.5(8) . . . no
N72 C73 C74 109.3(7) . . . no
C73 C74 C75 105.8(7) . . . no
N71 C75 C74 108.9(8) . . . no
N82 C83 C84 108.2(7) . . . no
C83 C84 C85 105.8(7) . . . no
N81 C85 C84 110.3(8) . . . no

loop_
_geom_bond_atom_site_label_1
_geom_bond_atom_site_label_2
_geom_bond_distance
_geom_bond_site_symmetry_1
_geom_bond_site_symmetry_2
_geom_bond_publ_flag
PT1 N11 2.012(6) . . yes
PT1 N21 2.004(7) . . yes
PT1 N31 1.996(6) . . yes
PT1 N41 2.029(7) . . yes
PT2 N51 2.014(6) . . yes
PT2 N61 1.992(6) . . yes
PT2 N71 2.014(6) . . yes
PT2 N81 2.006(6) . . yes
AG1 N12 2.092(6) . . yes
AG1 N52 2.108(7) . . yes
AG2 N22 2.088(7) . . yes
AG2 N62 2.096(7) . . yes
AG3 N32 2.108(6) . . yes
AG3 N72 2.110(6) . . yes
AG4 N42 2.108(6) . . yes
AG4 N82 2.090(6) . . yes
N11 N12 1.358(8) . . no
N11 C15 1.31(1) . . no
N12 C13 1.35(1) . . no
N21 N22 1.344(10) . . no
N21 C25 1.328(9) . . no
N22 C23 1.37(1) . . no
N31 N32 1.362(8) . . no
N31 C35 1.336(10) . . no
N32 C33 1.33(1) . . no
N41 N42 1.338(9) . . no
N41 C45 1.329(10) . . no
N42 C43 1.30(1) . . no
N51 N52 1.369(8) . . no
N51 C55 1.32(1) . . no
N52 C53 1.30(1) . . no
N61 N62 1.358(9) . . no
N61 C65 1.354(9) . . no
N62 C63 1.34(1) . . no
N71 N72 1.356(8) . . no
N71 C75 1.328(10) . . no
N72 C73 1.318(10) . . no
N81 N82 1.364(9) . . no
N81 C85 1.324(9) . . no
N82 C83 1.366(9) . . no
C13 C14 1.37(1) . . no
C14 C15 1.40(1) . . no
C23 C24 1.38(1) . . no
C24 C25 1.38(1) . . no
C33 C34 1.37(1) . . no
C34 C35 1.39(1) . . no
C43 C44 1.39(1) . . no
C44 C45 1.35(1) . . no
C53 C54 1.38(1) . . no
C54 C55 1.40(1) . . no
C63 C64 1.38(1) . . no
C64 C65 1.34(1) . . no
C73 C74 1.38(1) . . no
C74 C75 1.34(1) . . no
C83 C84 1.39(1) . . no
C84 C85 1.36(1) . . no

loop_
_geom_contact_atom_site_label_1
_geom_contact_atom_site_label_2
_geom_contact_distance
_geom_contact_site_symmetry_1
_geom_contact_site_symmetry_2
_geom_contact_publ_flag
AG1 C24 3.593(9) . 2_566 ?
AG3 C64 3.515(9) . 2_555 ?
AG4 C14 3.382(9) . 2_666 ?
C13 C53 3.55(1) . 2_566 ?
C15 C83 3.49(1) . 2_666 ?
C33 C65 3.47(1) . 2_555 ?
C43 C83 3.59(1) . 2_666 ?

loop_
_geom_torsion_atom_site_label_1
_geom_torsion_atom_site_label_2
_geom_torsion_atom_site_label_3
_geom_torsion_atom_site_label_4
_geom_torsion
_geom_torsion_site_symmetry_1
_geom_torsion_site_symmetry_2
_geom_torsion_site_symmetry_3
_geom_torsion_site_symmetry_4
_geom_torsion_publ_flag
PT1 N11 N12 AG1 -2.3(7) . . . . yes
PT1 N11 N12 C13 -176.2(5) . . . . no
PT1 N11 C15 C14 176.3(5) . . . . no
PT1 N21 N22 AG2 -10.1(8) . . . . yes
PT1 N21 N22 C23 -178.8(6) . . . . no
PT1 N21 C25 C24 178.4(6) . . . . no
PT1 N31 N32 AG3 2.7(8) . . . . yes
PT1 N31 N32 C33 -179.5(6) . . . . no
PT1 N31 C35 C34 180.0(6) . . . . no
PT1 N41 N42 AG4 10.0(7) . . . . yes
PT1 N41 N42 C43 -173.7(6) . . . . no
PT1 N41 C45 C44 172.3(6) . . . . no
PT2 N51 N52 AG1 -5.9(8) . . . . yes
PT2 N51 N52 C53 179.7(6) . . . . no
PT2 N51 C55 C54 -179.2(6) . . . . no
PT2 N61 N62 AG2 -3.5(9) . . . . yes
PT2 N61 N62 C63 -178.5(6) . . . . no
PT2 N61 C65 C64 176.9(6) . . . . no
PT2 N71 N72 AG3 -2.4(7) . . . . yes
PT2 N71 N72 C73 -174.3(5) . . . . no
PT2 N71 C75 C74 175.0(6) . . . . no
PT2 N81 N82 AG4 -4.4(8) . . . . yes
PT2 N81 N82 C83 -176.8(5) . . . . no
PT2 N81 C85 C84 176.1(6) . . . . no
AG1 N12 N11 C15 175.5(5) . . . . no
AG1 N12 C13 C14 -174.6(6) . . . . no
AG1 N52 N51 C55 175.4(6) . . . . no
AG1 N52 C53 C54 -174.7(7) . . . . no
AG2 N22 N21 C25 167.2(5) . . . . no
AG2 N22 C23 C24 -166.7(7) . . . . no
AG2 N62 N61 C65 175.9(6) . . . . no
AG2 N62 C63 C64 -173.4(7) . . . . no
AG3 N32 N31 C35 -177.3(6) . . . . no
AG3 N32 C33 C34 176.8(7) . . . . no
AG3 N72 N71 C75 173.1(5) . . . . no
AG3 N72 C73 C74 -172.5(6) . . . . no
AG4 N42 N41 C45 -177.6(6) . . . . no
AG4 N42 C43 C44 177.1(6) . . . . no
AG4 N82 N81 C85 172.2(6) . . . . no
AG4 N82 C83 C84 -171.3(6) . . . . no
N11 PT1 N21 N22 127.3(6) . . . . no
N11 PT1 N21 C25 -49.3(7) . . . . no
N11 PT1 N31 N32 -106(21) . . . . no
N11 PT1 N31 C35 73(21) . . . . no
N11 PT1 N41 N42 -67.1(6) . . . . no
N11 PT1 N41 C45 122.3(8) . . . . no
N11 N12 AG1 N52 157(3) . . . . no
N11 N12 C13 C14 -1.3(10) . . . . no
N11 C15 C14 C13 0.5(10) . . . . no
N12 AG1 N52 N51 141(3) . . . . no
N12 AG1 N52 C53 -45(4) . . . . no
N12 N11 PT1 N21 -56.1(5) . . . . no
N12 N11 PT1 N31 168(21) . . . . no
N12 N11 PT1 N41 124.8(5) . . . . no
N12 N11 C15 C14 -1.3(9) . . . . no
N12 C13 C14 C15 0(1) . . . . no
N21 PT1 N11 C15 126.7(7) . . . . no
N21 PT1 N31 N32 117.9(6) . . . . no
N21 PT1 N31 C35 -62.2(7) . . . . no
N21 PT1 N41 N42 -179(14) . . . . no
N21 PT1 N41 C45 10(15) . . . . no
N21 N22 AG2 N62 148(2) . . . . no
N21 N22 C23 C24 1(1) . . . . no
N21 C25 C24 C23 0(1) . . . . no
N22 AG2 N62 N61 154(2) . . . . no
N22 AG2 N62 C63 -31(3) . . . . no
N22 N21 PT1 N31 -53.1(6) . . . . no
N22 N21 PT1 N41 -120(15) . . . . no
N22 N21 C25 C24 1.3(10) . . . . no
N22 C23 C24 C25 0(1) . . . . no
N31 PT1 N11 C15 -9(22) . . . . no
N31 PT1 N21 C25 130.3(7) . . . . no
N31 PT1 N41 N42 113.3(6) . . . . no
N31 PT1 N41 C45 -57.3(8) . . . . no
N31 N32 AG3 N72 141(4) . . . . no
N31 N32 C33 C34 0(1) . . . . no
N31 C35 C34 C33 0(1) . . . . no
N32 AG3 N72 N71 150(4) . . . . no
N32 AG3 N72 C73 -40(5) . . . . no
N32 N31 PT1 N41 -62.9(6) . . . . no
N32 N31 C35 C34 0(1) . . . . no
N32 C33 C34 C35 0(1) . . . . no
N41 PT1 N11 C15 -52.5(7) . . . . no
N41 PT1 N21 C25 62(15) . . . . no
N41 PT1 N31 C35 117.0(8) . . . . no
N41 N42 AG4 N82 145(3) . . . . no
N41 N42 C43 C44 1(1) . . . . no
N41 C45 C44 C43 0(1) . . . . no
N42 AG4 N82 N81 142(3) . . . . no
N42 AG4 N82 C83 -47(3) . . . . no
N42 N41 C45 C44 0(1) . . . . no
N42 C43 C44 C45 -1(1) . . . . no
N51 PT2 N61 N62 -57.9(6) . . . . no
N51 PT2 N61 C65 122.9(7) . . . . no
N51 PT2 N71 N72 -162(10) . . . . no
N51 PT2 N71 C75 22(11) . . . . no
N51 PT2 N81 N82 124.9(5) . . . . no
N51 PT2 N81 C85 -50.8(7) . . . . no
N51 N52 C53 C54 0(1) . . . . no
N51 C55 C54 C53 0(1) . . . . no
N52 AG1 N12 C13 -30(4) . . . . no
N52 N51 PT2 N61 127.0(6) . . . . no
N52 N51 PT2 N71 -129(11) . . . . no
N52 N51 PT2 N81 -53.7(6) . . . . no
N52 N51 C55 C54 0(1) . . . . no
N52 C53 C54 C55 0(1) . . . . no
N61 PT2 N51 C55 -54.6(8) . . . . no
N61 PT2 N71 N72 -58.9(6) . . . . no
N61 PT2 N71 C75 126.6(7) . . . . no
N61 PT2 N81 N82 -163(16) . . . . no
N61 PT2 N81 C85 20(17) . . . . no
N61 N62 C63 C64 0(1) . . . . no
N61 C65 C64 C63 2(1) . . . . no
N62 AG2 N22 C23 -45(3) . . . . no
N62 N61 PT2 N71 123.3(6) . . . . no
N62 N61 PT2 N81 -129(16) . . . . no
N62 N61 C65 C64 -2(1) . . . . no
N62 C63 C64 C65 -2(1) . . . . no
N71 PT2 N51 C55 49(11) . . . . no
N71 PT2 N61 C65 -56.0(7) . . . . no
N71 PT2 N81 N82 -56.3(5) . . . . no
N71 PT2 N81 C85 128.0(7) . . . . no
N71 N72 C73 C74 -1.9(9) . . . . no
N71 C75 C74 C73 -1.1(10) . . . . no
N72 AG3 N32 C33 -35(5) . . . . no
N72 N71 PT2 N81 121.8(5) . . . . no
N72 N71 C75 C74 0.0(9) . . . . no
N72 C73 C74 C75 1(1) . . . . no
N81 PT2 N51 C55 124.6(8) . . . . no
N81 PT2 N61 C65 51(17) . . . . no
N81 PT2 N71 C75 -52.6(7) . . . . no
N81 N82 C83 C84 0.3(9) . . . . no
N81 C85 C84 C83 0(1) . . . . no
N82 AG4 N42 C43 -30(3) . . . . no
N82 N81 C85 C84 0(1) . . . . no
N82 C83 C84 C85 0(1) . . . . no
C13 N12 N11 C15 1.6(9) . . . . no
C23 N22 N21 C25 -1.6(9) . . . . no
C33 N32 N31 C35 0.5(9) . . . . no
C43 N42 N41 C45 -1.3(9) . . . . no
C53 N52 N51 C55 1.0(9) . . . . no
C63 N62 N61 C65 0.9(10) . . . . no
C73 N72 N71 C75 1.2(8) . . . . no
C83 N82 N81 C85 -0.2(9) . . . . no
C83 N82 N81 C85 -0.2(9) . . . . no
